data_4073146
loop_
_publ_author_name
'Conde, Ana'
'Fandos, Rosa'
'Otero, Antonio'
'Rodr\'iguez, Ana'

_publ_section_title
;
 Water-Soluble Organometallic Complexes of Tantalum:&#x00A0; Can Alkyl and
 Aqua Ligands Coexist in Its Coordination Sphere?
;
_journal_issue 7
_journal_name_full Organometallics
_journal_page_first 1568
_journal_paper_doi 10.1021/om0701165
_journal_volume 26
_journal_year 2007
_chemical_formula_moiety 'C18 H27 N O3 Ta, C F3 O3 S'
_chemical_formula_sum 'C19 H27 F3 N O6 S Ta'
_chemical_formula_weight 635.43
_chemical_name_systematic
;
 ?
;
_space_group_IT_number 56
_symmetry_cell_setting orthorhombic
_symmetry_space_group_name_Hall '-P 2ab 2ac'
_symmetry_space_group_name_H-M 'P c c n'
_atom_sites_solution_hydrogens geom
_atom_sites_solution_primary direct
_atom_sites_solution_secondary difmap
_audit_creation_method SHELXL-97
_cell_angle_alpha 90.00
_cell_angle_beta 90.00
_cell_angle_gamma 90.00
_cell_formula_units_Z 8
_cell_length_a 18.1130(5)
_cell_length_b 31.0330(9)
_cell_length_c 8.7450(16)
_cell_measurement_reflns_used 2534
_cell_measurement_temperature 130(2)
_cell_measurement_theta_max 21.496
_cell_measurement_theta_min 2.604
_cell_volume 4915.6(9)
_computing_cell_refinement 'Bruker SAINT'
_computing_data_collection 'Bruker APEX'
_computing_data_reduction 'Bruker SHELXTL'
_computing_molecular_graphics 'Bruker SHELXTL'
_computing_publication_material 'Bruker SHELXTL'
_computing_structure_refinement 'SHELXL-97 (Sheldrick, 1997)'
_computing_structure_solution 'SHELXS-97 (Sheldrick, 1990)'
_diffrn_ambient_temperature 130(2)
_diffrn_measured_fraction_theta_full 1.000
_diffrn_measured_fraction_theta_max 1.000
_diffrn_measurement_device_type 'CCD area detector'
_diffrn_measurement_method 'omega and phi scans'
_diffrn_radiation_monochromator graphite
_diffrn_radiation_source 'fine-focus sealed tube'
_diffrn_radiation_type MoK\a
_diffrn_radiation_wavelength 0.71073
_diffrn_reflns_av_R_equivalents 0.0932
_diffrn_reflns_av_sigmaI/netI 0.0564
_diffrn_reflns_limit_h_max 23
_diffrn_reflns_limit_h_min -23
_diffrn_reflns_limit_k_max 41
_diffrn_reflns_limit_k_min -41
_diffrn_reflns_limit_l_max 11
_diffrn_reflns_limit_l_min -11
_diffrn_reflns_number 44667
_diffrn_reflns_theta_full 28.06
_diffrn_reflns_theta_max 28.06
_diffrn_reflns_theta_min 2.25
_exptl_absorpt_coefficient_mu 4.612
_exptl_absorpt_correction_T_max 0.6816
_exptl_absorpt_correction_T_min 0.2599
_exptl_absorpt_correction_type empirical
_exptl_absorpt_process_details SADABS
_exptl_crystal_colour colorless
_exptl_crystal_density_diffrn 1.717
_exptl_crystal_density_method 'not measured'
_exptl_crystal_description block
_exptl_crystal_F_000 2496
_exptl_crystal_size_max 0.40
_exptl_crystal_size_mid 0.15
_exptl_crystal_size_min 0.12
_platon_squeeze_details ' ?'
_refine_diff_density_max 2.405
_refine_diff_density_min -1.331
_refine_diff_density_rms 0.158
_refine_ls_extinction_method none
_refine_ls_goodness_of_fit_ref 1.033
_refine_ls_hydrogen_treatment constr
_refine_ls_matrix_type full
_refine_ls_number_parameters 288
_refine_ls_number_reflns 5965
_refine_ls_number_restraints 0
_refine_ls_restrained_S_all 1.033
_refine_ls_R_factor_all 0.0651
_refine_ls_R_factor_gt 0.0407
_refine_ls_shift/su_max 0.030
_refine_ls_shift/su_mean 0.000
_refine_ls_structure_factor_coef Fsqd
_refine_ls_weighting_details 'calc w=1/[\s^2^(Fo^2^)+(0.0435P)^2^+0.0000P] where P=(Fo^2^+2Fc^2^)/3'
_refine_ls_weighting_scheme calc
_refine_ls_wR_factor_gt 0.0925
_refine_ls_wR_factor_ref 0.1012
_reflns_number_gt 4100
_reflns_number_total 5965
_reflns_threshold_expression >2sigma(I)
_cod_data_source_file om0701165si20070206_050506.cif
_cod_data_source_block 3
_cod_original_sg_symbol_H-M Pccn
_cod_database_code 4073146

loop_
_symmetry_equiv_pos_as_xyz
'x, y, z'
'-x+1/2, -y+1/2, z'
'x+1/2, -y, -z+1/2'
'-x, y+1/2, -z+1/2'
'-x, -y, -z'
'x-1/2, y-1/2, -z'
'-x-1/2, y, z-1/2'
'x, -y-1/2, z-1/2'

loop_
_atom_site_label
_atom_site_type_symbol
_atom_site_fract_x
_atom_site_fract_y
_atom_site_fract_z
_atom_site_U_iso_or_equiv
_atom_site_adp_type
_atom_site_occupancy
_atom_site_symmetry_multiplicity
_atom_site_calc_flag
_atom_site_refinement_flags
Ta1 Ta 0.554555(12) 0.138249(7) 0.23300(2) 0.02448(8) Uani 1 1 d .
S1 S 0.35456(9) 0.01304(5) 0.02389(15) 0.0342(3) Uani 1 1 d .
O1 O 0.6493(2) 0.11034(12) 0.2622(4) 0.0322(9) Uani 1 1 d .
O2 O 0.4486(2) 0.13686(12) 0.2709(4) 0.0283(9) Uani 1 1 d .
O3 O 0.5289(2) 0.07770(12) 0.0966(4) 0.0311(9) Uani 1 1 d .
N1 N 0.5372(3) 0.08845(14) 0.4066(5) 0.0278(11) Uani 1 1 d .
C1 C 0.6647(3) 0.07732(18) 0.3716(6) 0.0351(14) Uani 1 1 d .
H1A H 0.7034 0.0873 0.4433 0.042 Uiso 1 1 calc R
H1B H 0.6830 0.0512 0.3186 0.042 Uiso 1 1 calc R
C2 C 0.5954(4) 0.06682(18) 0.4583(6) 0.0332(14) Uani 1 1 d .
C3 C 0.5867(4) 0.03899(18) 0.5812(6) 0.0385(15) Uani 1 1 d .
H3 H 0.6276 0.0234 0.6205 0.046 Uiso 1 1 calc R
C4 C 0.5178(4) 0.0343(2) 0.6450(6) 0.0421(16) Uani 1 1 d .
H4 H 0.5109 0.0152 0.7287 0.050 Uiso 1 1 calc R
C5 C 0.4592(4) 0.0571(2) 0.5890(6) 0.0394(16) Uani 1 1 d .
H5 H 0.4117 0.0541 0.6340 0.047 Uiso 1 1 calc R
C6 C 0.4696(3) 0.08433(18) 0.4666(6) 0.0314(13) Uani 1 1 d .
C7 C 0.4129(3) 0.11280(19) 0.3872(6) 0.0363(14) Uani 1 1 d .
H7A H 0.3735 0.0947 0.3419 0.044 Uiso 1 1 calc R
H7B H 0.3900 0.1326 0.4623 0.044 Uiso 1 1 calc R
C8 C 0.5676(3) 0.17517(19) 0.4455(6) 0.0376(15) Uani 1 1 d .
H8A H 0.5527 0.1573 0.5326 0.056 Uiso 1 1 calc R
H8B H 0.5365 0.2010 0.4413 0.056 Uiso 1 1 calc R
H8C H 0.6194 0.1837 0.4573 0.056 Uiso 1 1 calc R
C9 C 0.5923(3) 0.15732(18) -0.0270(6) 0.0278(12) Uani 1 1 d .
C10 C 0.5179(3) 0.17125(19) -0.0073(6) 0.0317(13) Uani 1 1 d .
C11 C 0.5171(3) 0.20506(18) 0.1020(6) 0.0315(13) Uani 1 1 d .
C12 C 0.5915(3) 0.21214(17) 0.1498(6) 0.0298(13) Uani 1 1 d .
C13 C 0.6369(3) 0.18223(17) 0.0684(6) 0.0290(13) Uani 1 1 d .
C14 C 0.6193(4) 0.12396(19) -0.1365(6) 0.0398(15) Uani 1 1 d .
H14A H 0.6409 0.1381 -0.2260 0.060 Uiso 1 1 calc R
H14B H 0.5778 0.1058 -0.1689 0.060 Uiso 1 1 calc R
H14C H 0.6567 0.1060 -0.0865 0.060 Uiso 1 1 calc R
C15 C 0.4517(3) 0.1549(2) -0.0916(7) 0.0433(16) Uani 1 1 d .
H15A H 0.4077 0.1583 -0.0276 0.065 Uiso 1 1 calc R
H15B H 0.4586 0.1243 -0.1158 0.065 Uiso 1 1 calc R
H15C H 0.4455 0.1712 -0.1866 0.065 Uiso 1 1 calc R
C16 C 0.4509(3) 0.2298(2) 0.1537(8) 0.0460(17) Uani 1 1 d .
H16A H 0.4442 0.2551 0.0879 0.069 Uiso 1 1 calc R
H16B H 0.4580 0.2392 0.2597 0.069 Uiso 1 1 calc R
H16C H 0.4070 0.2114 0.1473 0.069 Uiso 1 1 calc R
C17 C 0.6187(4) 0.2482(2) 0.2476(6) 0.0417(16) Uani 1 1 d .
H17A H 0.6645 0.2395 0.2986 0.063 Uiso 1 1 calc R
H17B H 0.5813 0.2552 0.3247 0.063 Uiso 1 1 calc R
H17C H 0.6281 0.2736 0.1838 0.063 Uiso 1 1 calc R
C18 C 0.7195(3) 0.1797(2) 0.0792(7) 0.0420(16) Uani 1 1 d .
H18A H 0.7362 0.1516 0.0423 0.063 Uiso 1 1 calc R
H18B H 0.7347 0.1835 0.1860 0.063 Uiso 1 1 calc R
H18C H 0.7415 0.2025 0.0165 0.063 Uiso 1 1 calc R
C19 C 0.2880(4) 0.0514(2) -0.0509(7) 0.0418(16) Uani 1 1 d .
O10 O 0.3972(2) 0.03904(14) 0.1279(4) 0.0442(11) Uani 1 1 d .
O11 O 0.3101(3) -0.01946(14) 0.0978(5) 0.0504(12) Uani 1 1 d .
O12 O 0.3936(3) -0.00157(14) -0.1094(5) 0.0498(12) Uani 1 1 d .
F10 F 0.3207(2) 0.08117(12) -0.1364(4) 0.0557(10) Uani 1 1 d .
F11 F 0.2514(3) 0.07115(15) 0.0599(5) 0.0803(15) Uani 1 1 d .
F12 F 0.2379(2) 0.03192(14) -0.1378(5) 0.0767(14) Uani 1 1 d .
H31 H 0.5662 0.0543 0.1080 0.07(2) Uiso 1 1 d R
H30 H 0.4797 0.0638 0.0975 0.11(3) Uiso 1 1 d R

loop_
_atom_site_aniso_label
_atom_site_aniso_U_11
_atom_site_aniso_U_22
_atom_site_aniso_U_33
_atom_site_aniso_U_23
_atom_site_aniso_U_13
_atom_site_aniso_U_12
Ta1 0.02315(14) 0.02168(13) 0.02861(12) 0.00061(8) -0.00025(9) -0.00079(10)
S1 0.0333(9) 0.0353(8) 0.0342(7) -0.0019(6) -0.0005(6) -0.0009(7)
O1 0.025(2) 0.027(2) 0.045(2) 0.0067(16) 0.0001(17) 0.0004(17)
O2 0.022(2) 0.027(2) 0.037(2) 0.0048(15) 0.0072(16) -0.0004(18)
O3 0.031(2) 0.029(2) 0.033(2) 0.0022(16) -0.0021(17) -0.003(2)
N1 0.030(3) 0.025(3) 0.029(2) 0.0002(19) -0.0016(19) 0.000(2)
C1 0.038(4) 0.029(3) 0.038(3) 0.003(2) -0.004(3) 0.000(3)
C2 0.039(4) 0.028(3) 0.033(3) -0.007(2) -0.005(3) 0.003(3)
C3 0.057(5) 0.020(3) 0.039(3) -0.002(2) -0.013(3) -0.002(3)
C4 0.066(5) 0.033(4) 0.027(3) 0.002(2) -0.004(3) -0.014(3)
C5 0.041(4) 0.049(4) 0.028(3) -0.006(3) 0.007(3) -0.007(3)
C6 0.035(4) 0.025(3) 0.034(3) -0.002(2) 0.001(2) -0.002(3)
C7 0.039(4) 0.032(3) 0.038(3) 0.001(2) 0.007(3) -0.006(3)
C8 0.049(4) 0.029(3) 0.034(3) -0.003(2) -0.002(3) -0.007(3)
C9 0.029(3) 0.029(3) 0.026(3) 0.005(2) 0.001(2) 0.000(3)
C10 0.032(4) 0.032(3) 0.031(3) 0.006(2) -0.007(2) -0.004(3)
C11 0.035(4) 0.023(3) 0.037(3) 0.010(2) 0.001(3) 0.003(3)
C12 0.036(4) 0.021(3) 0.032(3) 0.006(2) -0.005(2) -0.011(3)
C13 0.031(3) 0.024(3) 0.032(3) 0.001(2) 0.004(2) -0.005(3)
C14 0.047(4) 0.041(4) 0.031(3) -0.005(2) 0.005(3) -0.002(3)
C15 0.040(4) 0.047(4) 0.043(3) 0.010(3) -0.013(3) -0.006(3)
C16 0.039(4) 0.045(4) 0.055(4) 0.009(3) 0.007(3) 0.011(3)
C17 0.052(4) 0.032(3) 0.041(3) -0.001(3) 0.001(3) -0.012(3)
C18 0.036(4) 0.044(4) 0.046(3) 0.003(3) 0.008(3) -0.001(3)
C19 0.040(4) 0.050(4) 0.036(3) -0.003(3) -0.006(3) 0.005(3)
O10 0.046(3) 0.048(3) 0.039(2) -0.0026(19) -0.009(2) -0.006(2)
O11 0.059(3) 0.040(3) 0.053(3) 0.008(2) 0.002(2) -0.015(2)
O12 0.061(3) 0.047(3) 0.041(2) 0.001(2) 0.010(2) 0.008(3)
F10 0.064(3) 0.043(2) 0.060(2) 0.0128(18) -0.002(2) -0.001(2)
F11 0.088(4) 0.097(4) 0.057(2) 0.014(2) 0.018(2) 0.058(3)
F12 0.066(3) 0.083(3) 0.082(3) 0.020(2) -0.042(3) -0.023(3)

loop_
_atom_type_symbol
_atom_type_description
_atom_type_scat_dispersion_real
_atom_type_scat_dispersion_imag
_atom_type_scat_source
C C 0.0033 0.0016 'International Tables Vol C Tables 4.2.6.8 and 6.1.1.4'
H H 0.0000 0.0000 'International Tables Vol C Tables 4.2.6.8 and 6.1.1.4'
N N 0.0061 0.0033 'International Tables Vol C Tables 4.2.6.8 and 6.1.1.4'
O O 0.0106 0.0060 'International Tables Vol C Tables 4.2.6.8 and 6.1.1.4'
F F 0.0171 0.0103 'International Tables Vol C Tables 4.2.6.8 and 6.1.1.4'
S S 0.1246 0.1234 'International Tables Vol C Tables 4.2.6.8 and 6.1.1.4'
Ta Ta -0.7052 6.5227 'International Tables Vol C Tables 4.2.6.8 and 6.1.1.4'

loop_
_geom_angle_atom_site_label_1
_geom_angle_atom_site_label_2
_geom_angle_atom_site_label_3
_geom_angle
O1 Ta1 O2 147.08(15)
O1 Ta1 N1 73.75(16)
O2 Ta1 N1 74.04(16)
O1 Ta1 C8 91.5(2)
O2 Ta1 C8 88.48(19)
N1 Ta1 C8 78.29(19)
O1 Ta1 O3 83.14(15)
O2 Ta1 O3 82.52(15)
N1 Ta1 O3 75.59(15)
C8 Ta1 O3 153.80(18)
O1 Ta1 C10 122.95(18)
O2 Ta1 C10 83.53(18)
N1 Ta1 C10 149.10(18)
C8 Ta1 C10 122.8(2)
O3 Ta1 C10 80.72(16)
O1 Ta1 C9 89.03(17)
O2 Ta1 C9 116.03(17)
N1 Ta1 C9 148.78(18)
C8 Ta1 C9 129.1(2)
O3 Ta1 C9 76.67(16)
C10 Ta1 C9 34.00(19)
O1 Ta1 C11 132.91(18)
O2 Ta1 C11 80.00(17)
N1 Ta1 C11 151.28(18)
C8 Ta1 C11 89.1(2)
O3 Ta1 C11 113.28(17)
C10 Ta1 C11 33.71(18)
C9 Ta1 C11 56.05(18)
O1 Ta1 C13 77.88(17)
O2 Ta1 C13 134.68(17)
N1 Ta1 C13 151.23(18)
C8 Ta1 C13 97.99(19)
O3 Ta1 C13 105.84(15)
C10 Ta1 C13 55.33(19)
C9 Ta1 C13 32.88(17)
C11 Ta1 C13 55.48(19)
O1 Ta1 C12 102.19(18)
O2 Ta1 C12 109.52(18)
N1 Ta1 C12 152.73(16)
C8 Ta1 C12 74.84(19)
O3 Ta1 C12 131.36(15)
C10 Ta1 C12 55.55(18)
C9 Ta1 C12 55.40(18)
C11 Ta1 C12 33.47(19)
C13 Ta1 C12 33.37(18)
O12 S1 O10 115.2(3)
O12 S1 O11 114.7(3)
O10 S1 O11 114.1(3)
O12 S1 C19 104.0(3)
O10 S1 C19 102.5(3)
O11 S1 C19 104.4(3)
C1 O1 Ta1 125.5(3)
C7 O2 Ta1 125.7(3)
C2 N1 C6 122.9(5)
C2 N1 Ta1 118.6(4)
C6 N1 Ta1 118.1(4)
O1 C1 C2 109.3(5)
N1 C2 C3 119.2(6)
N1 C2 C1 112.4(5)
C3 C2 C1 128.4(6)
C4 C3 C2 118.9(6)
C5 C4 C3 120.4(5)
C4 C5 C6 119.3(6)
N1 C6 C5 119.3(5)
N1 C6 C7 112.5(5)
C5 C6 C7 128.2(6)
O2 C7 C6 109.0(5)
C13 C9 C10 107.9(5)
C13 C9 C14 125.3(5)
C10 C9 C14 126.7(5)
C13 C9 Ta1 75.0(3)
C10 C9 Ta1 72.4(3)
C14 C9 Ta1 121.3(4)
C11 C10 C9 108.4(5)
C11 C10 C15 125.1(6)
C9 C10 C15 126.5(5)
C11 C10 Ta1 74.5(3)
C9 C10 Ta1 73.6(3)
C15 C10 Ta1 120.1(4)
C10 C11 C12 107.5(5)
C10 C11 C16 126.3(6)
C12 C11 C16 126.2(5)
C10 C11 Ta1 71.8(3)
C12 C11 Ta1 74.5(3)
C16 C11 Ta1 120.9(4)
C11 C12 C13 107.3(5)
C11 C12 C17 126.4(6)
C13 C12 C17 125.7(6)
C11 C12 Ta1 72.0(3)
C13 C12 Ta1 72.7(3)
C17 C12 Ta1 127.6(4)
C9 C13 C12 108.9(5)
C9 C13 C18 125.9(5)
C12 C13 C18 125.1(5)
C9 C13 Ta1 72.2(3)
C12 C13 Ta1 73.9(3)
C18 C13 Ta1 122.3(4)
F11 C19 F10 108.2(5)
F11 C19 F12 106.7(6)
F10 C19 F12 107.5(5)
F11 C19 S1 111.8(4)
F10 C19 S1 111.2(5)
F12 C19 S1 111.2(5)

loop_
_geom_bond_atom_site_label_1
_geom_bond_atom_site_label_2
_geom_bond_distance
Ta1 O1 1.939(4)
Ta1 O2 1.949(4)
Ta1 N1 2.189(4)
Ta1 C8 2.196(5)
Ta1 O3 2.274(4)
Ta1 C10 2.430(5)
Ta1 C9 2.447(5)
Ta1 C11 2.464(5)
Ta1 C13 2.482(5)
Ta1 C12 2.497(5)
S1 O12 1.437(4)
S1 O10 1.440(4)
S1 O11 1.443(4)
S1 C19 1.816(6)
O1 C1 1.429(6)
O2 C7 1.417(6)
N1 C2 1.329(7)
N1 C6 1.338(7)
C1 C2 1.502(8)
C2 C3 1.388(8)
C3 C4 1.375(9)
C4 C5 1.365(8)
C5 C6 1.378(8)
C6 C7 1.522(8)
C9 C13 1.395(7)
C9 C10 1.426(8)
C9 C14 1.492(7)
C10 C11 1.419(8)
C10 C15 1.497(8)
C11 C12 1.429(8)
C11 C16 1.495(8)
C12 C13 1.430(8)
C12 C17 1.492(8)
C13 C18 1.500(8)
C19 F11 1.325(7)
C19 F10 1.328(7)
C19 F12 1.329(7)

loop_
_geom_hbond_atom_site_label_D
_geom_hbond_atom_site_label_H
_geom_hbond_atom_site_label_A
_geom_hbond_distance_DH
_geom_hbond_distance_HA
_geom_hbond_distance_DA
_geom_hbond_angle_DHA
_geom_hbond_site_symmetry_A
O3 H31 O12 1.00 1.79 2.750(6) 160.4 5_655
O3 H30 O10 0.99 1.70 2.684(6) 171.4 .

loop_
_platon_squeeze_void_nr
_platon_squeeze_void_average_x
_platon_squeeze_void_average_y
_platon_squeeze_void_average_z
_platon_squeeze_void_volume
_platon_squeeze_void_count_electrons
1 0.250 0.250 -0.012 313.0 20.8
2 0.750 0.750 -0.025 313.0 20.8
